data_4111864
loop_
_publ_author_name
'Chi-Keung Lam'
'Feng Xue'
'Jie-Peng Zhang'
'Xiao-Ming Chen'
'Thomas C. W. Mak'

_publ_section_title
;
 Hydrogen-Bonded Anionic Rosette Networks Assembled with Guanidinium and
 C3-Symmetric Oxoanion Building Blocks
;
_journal_name_full 'Journal of the American Chemical Society'
_journal_page_first 11536
_journal_page_last 11537
_journal_paper_doi 10.1021/ja050221a
_journal_volume 127
_journal_year 2005
_chemical_formula_sum 'C44 H124 N16 O28'
_chemical_formula_weight 1325.59
_chemical_name_systematic
; 
 4(Et4N+)8[C(NH2)3+]3[(CO3)2-]3[(C2O4)2-]2(H2O) 
;
_space_group_IT_number 62
_symmetry_cell_setting orthorhombic
_symmetry_space_group_name_Hall '-P 2ac 2n'
_symmetry_space_group_name_H-M 'P n m a'
_atom_sites_solution_hydrogens geom
_atom_sites_solution_primary direct
_atom_sites_solution_secondary difmap
_audit_creation_method SHELXL-97
_cell_angle_alpha 90.00
_cell_angle_beta 90.00
_cell_angle_gamma 90.00
_cell_formula_units_Z 4
_cell_length_a 35.9775(16)
_cell_length_b 14.2730(6)
_cell_length_c 11.9582(5)
_cell_measurement_temperature 293(2)
_cell_volume 6140.6(5)
_computing_cell_refinement 'SAINT-PLUS, Ver. 5.0, Bruker AXS, 1997.'
_computing_data_collection 'SMART for Windows NT, Bruker AXS, 1997.'
_computing_data_reduction 'SAINT-PLUS, Ver. 5.0, Bruker AXS, 1997.'
_computing_molecular_graphics 'XP-Interactive Molecular Graphics, Ver. 5.1'
_computing_publication_material 'SHELXTL-Bruker AXS, 1998.'
_computing_structure_refinement 'SHELXL-97 (Sheldrick, 1997)'
_computing_structure_solution 'SHELXS-97 (Sheldrick, 1990)'
_diffrn_ambient_temperature 293(2)
_diffrn_measured_fraction_theta_full 0.999
_diffrn_measured_fraction_theta_max 0.999
_diffrn_measurement_device_type 'Bruker SMART CCD 1K'
_diffrn_measurement_method 'omega scan'
_diffrn_radiation_monochromator graphite
_diffrn_radiation_source 'fine-focus sealed tube'
_diffrn_radiation_type MoK\a
_diffrn_radiation_wavelength 0.71073
_diffrn_reflns_av_R_equivalents 0.0461
_diffrn_reflns_av_sigmaI/netI 0.0314
_diffrn_reflns_limit_h_max 35
_diffrn_reflns_limit_h_min -44
_diffrn_reflns_limit_k_max 17
_diffrn_reflns_limit_k_min -17
_diffrn_reflns_limit_l_max 14
_diffrn_reflns_limit_l_min -14
_diffrn_reflns_number 34870
_diffrn_reflns_theta_full 26.01
_diffrn_reflns_theta_max 26.01
_diffrn_reflns_theta_min 1.13
_exptl_absorpt_coefficient_mu 0.118
_exptl_absorpt_correction_type none
_exptl_crystal_colour colorless
_exptl_crystal_density_diffrn 1.434
_exptl_crystal_description block
_exptl_crystal_F_000 2896
_exptl_crystal_size_max 0.64
_exptl_crystal_size_mid 0.46
_exptl_crystal_size_min 0.35
_refine_diff_density_max 0.713
_refine_diff_density_min -0.275
_refine_diff_density_rms 0.109
_refine_ls_extinction_coef 0.0080(13)
_refine_ls_extinction_expression Fc^*^=kFc[1+0.001xFc^2^\l^3^/sin(2\q)]^-1/4^
_refine_ls_extinction_method SHELXL
_refine_ls_goodness_of_fit_ref 1.939
_refine_ls_hydrogen_treatment mixed
_refine_ls_matrix_type full
_refine_ls_number_parameters 430
_refine_ls_number_reflns 6291
_refine_ls_number_restraints 8
_refine_ls_restrained_S_all 1.940
_refine_ls_R_factor_all 0.1410
_refine_ls_R_factor_gt 0.1013
_refine_ls_shift/su_max 6.404
_refine_ls_shift/su_mean 0.015
_refine_ls_structure_factor_coef Fsqd
_refine_ls_weighting_details 'calc w=1/[\s^2^(Fo^2^)+(0.0859P)^2^+0.1168P] where P=(Fo^2^+2Fc^2^)/3'
_refine_ls_weighting_scheme calc
_refine_ls_wR_factor_gt 0.2789
_refine_ls_wR_factor_ref 0.2935
_reflns_number_gt 3623
_reflns_number_total 6291
_reflns_threshold_expression >2sigma(I)
_cod_data_source_file ja050221asi20050113_021602_1.cif
_cod_data_source_block oxe4g(2)
_cod_database_code 4111864

loop_
_symmetry_equiv_pos_as_xyz
'x, y, z'
'-x+1/2, -y, z+1/2'
'-x, y+1/2, -z'
'x+1/2, -y+1/2, -z+1/2'
'-x, -y, -z'
'x-1/2, y, -z-1/2'
'x, -y-1/2, z'
'-x-1/2, y-1/2, z-1/2'

loop_
_atom_site_label
_atom_site_type_symbol
_atom_site_fract_x
_atom_site_fract_y
_atom_site_fract_z
_atom_site_U_iso_or_equiv
_atom_site_adp_type
_atom_site_occupancy
_atom_site_symmetry_multiplicity
_atom_site_calc_flag
_atom_site_refinement_flags
O1 O 0.12490(10) 0.7500 0.3132(3) 0.0652(10) Uani 1 2 d S
O2 O 0.14338(7) 0.67275(17) 0.46322(19) 0.0594(7) Uani 1 1 d .
C1 C 0.13701(13) 0.7500 0.4131(4) 0.0488(11) Uani 1 2 d S
O3 O 0.26393(7) 0.47032(19) 0.4692(2) 0.0669(7) Uani 1 1 d .
O4 O 0.32161(8) 0.4174(2) 0.4715(2) 0.0822(9) Uani 1 1 d .
O5 O 0.29927(7) 0.4836(2) 0.3178(2) 0.0746(8) Uani 1 1 d .
C2 C 0.29487(11) 0.4582(3) 0.4199(3) 0.0599(10) Uani 1 1 d .
N1 N 0.33771(13) 0.2500 0.3584(4) 0.0737(13) Uani 1 2 d S
H1A H 0.3359 0.3046 0.3956 0.088 Uiso 0.50 1 d PR
N2 N 0.34595(10) 0.3288(2) 0.1942(3) 0.0724(9) Uani 1 1 d .
H2A H 0.3501 0.3286 0.1234 0.087 Uiso 1 1 calc R
H2B H 0.3439 0.3811 0.2294 0.087 Uiso 1 1 calc R
C3 C 0.34277(13) 0.2500 0.2480(4) 0.0530(12) Uani 1 2 d S
N3 N 0.23319(8) 0.5304(2) 0.2064(2) 0.0638(9) Uani 1 1 d .
H3A H 0.2320 0.5242 0.1349 0.077 Uiso 1 1 calc R
H3B H 0.2514 0.5062 0.2429 0.077 Uiso 1 1 calc R
N4 N 0.17925(8) 0.6142(2) 0.2040(2) 0.0667(9) Uani 1 1 d .
H4A H 0.1780 0.6080 0.1326 0.080 Uiso 1 1 calc R
H4B H 0.1622 0.6446 0.2391 0.080 Uiso 1 1 calc R
N5 N 0.20934(8) 0.5858(2) 0.3703(2) 0.0667(9) Uani 1 1 d .
H5A H 0.2276 0.5612 0.4061 0.080 Uiso 1 1 calc R
H5B H 0.1924 0.6162 0.4060 0.080 Uiso 1 1 calc R
C4 C 0.20717(9) 0.5770(2) 0.2597(3) 0.0539(9) Uani 1 1 d .
N6 N 0.26140(13) 0.2500 0.5093(5) 0.0857(15) Uani 1 2 d S
H6A H 0.2739 0.3046 0.5067 0.103 Uiso 0.50 1 d PR
N7 N 0.20658(9) 0.3298(3) 0.5202(3) 0.0839(11) Uani 1 1 d .
H7A H 0.1827 0.3308 0.5242 0.101 Uiso 1 1 calc R
H7B H 0.2189 0.3814 0.5181 0.101 Uiso 1 1 calc R
C5 C 0.22414(15) 0.2500 0.5172(5) 0.0684(15) Uani 1 2 d S
N8 N 0.08299(10) 0.5831(3) 0.2411(3) 0.0884(11) Uani 1 1 d .
H8A H 0.0926 0.6352 0.2626 0.106 Uiso 1 1 calc R
H8B H 0.0694 0.5814 0.1820 0.106 Uiso 1 1 calc R
N9 N 0.07460(11) 0.4246(3) 0.2654(4) 0.1015(13) Uani 1 1 d .
H9A H 0.0611 0.4220 0.2062 0.122 Uiso 1 1 calc R
H9B H 0.0788 0.3746 0.3036 0.122 Uiso 1 1 calc R
N10 N 0.10999(10) 0.5094(3) 0.3887(3) 0.0810(11) Uani 1 1 d .
H10A H 0.1196 0.5617 0.4099 0.097 Uiso 1 1 calc R
H10B H 0.1141 0.4592 0.4265 0.097 Uiso 1 1 calc R
C6 C 0.08908(11) 0.5062(3) 0.2982(4) 0.0767(12) Uani 1 1 d .
N11 N 0.07274(11) 0.4002(4) 0.8045(4) 0.1185(16) Uani 1 1 d .
H11A H 0.0709 0.3658 0.7457 0.142 Uiso 1 1 calc R
H11B H 0.0540 0.4066 0.8486 0.142 Uiso 1 1 calc R
N12 N 0.10785(13) 0.4955(4) 0.9180(5) 0.1220(17) Uani 1 1 d .
H12A H 0.1286 0.5229 0.9329 0.146 Uiso 1 1 calc R
H12B H 0.0892 0.5021 0.9623 0.146 Uiso 1 1 calc R
N13 N 0.13319(10) 0.4337(3) 0.7597(4) 0.0962(13) Uani 1 1 d .
H13A H 0.1539 0.4610 0.7745 0.115 Uiso 1 1 calc R
H13B H 0.1311 0.3998 0.7005 0.115 Uiso 1 1 calc R
C7 C 0.10470(13) 0.4437(5) 0.8274(6) 0.0977(17) Uani 1 1 d .
O6 O 0.1279(2) 0.3571(5) 0.5624(6) 0.0624(19) Uani 0.50 1 d PD
O7 O 0.08090(14) 0.2794(3) 0.6447(4) 0.077(2) Uani 0.50 1 d PD
O8 O 0.1254(2) 0.1465(5) 0.5039(6) 0.070(2) Uani 0.50 1 d PD
O9 O 0.09054(12) 0.2500 0.3900(3) 0.1043(16) Uani 1 2 d SD
C8 C 0.10498(14) 0.2912(4) 0.5700(5) 0.0574(18) Uani 0.50 1 d PD
C9 C 0.10645(16) 0.2162(4) 0.4746(4) 0.0540(18) Uani 0.50 1 d PD
O10 O -0.0013(2) 0.4160(5) 0.9010(6) 0.218(3) Uani 1 1 d D
O11 O -0.04209(15) 0.5173(8) 0.9533(4) 0.266(5) Uani 1 1 d D
C10 C -0.01231(18) 0.4795(6) 0.9606(5) 0.122(2) Uani 1 1 d D
O1W O -0.0268(4) 0.2500 0.8250(8) 0.241(5) Uani 1 2 d S
H1W H -0.0168 0.3091 0.8514 2.0(5) Uiso 1 1 d R
O2W O -0.0272(3) 0.7500 0.8996(6) 0.243(5) Uani 1 2 d S
H2W H -0.0299 0.6983 0.9011 0.077(18) Uiso 1 1 d R
N14 N 0.18777(12) 0.2500 0.0562(4) 0.0618(12) Uani 1 2 d S
C11 C 0.2208(3) 0.1952(8) 0.0910(9) 0.097(3) Uani 0.50 1 d P
C12 C 0.2568(2) 0.2500 0.1098(9) 0.141(4) Uani 1 2 d S
C13 C 0.1955(3) 0.3029(6) -0.0523(7) 0.078(2) Uani 0.50 1 d P
C14 C 0.2045(3) 0.2500 -0.1506(7) 0.125(3) Uani 1 2 d S
C15 C 0.1544(3) 0.1933(7) 0.0479(9) 0.092(3) Uani 0.50 1 d P
C16 C 0.1186(2) 0.2500 0.0136(10) 0.152(4) Uani 1 2 d S
C17 C 0.1795(3) 0.3349(7) 0.1412(8) 0.099(3) Uani 0.50 1 d P
C18 C 0.1728(5) 0.3055(13) 0.2563(10) 0.177(8) Uani 0.50 1 d P
N15 N -0.02566(12) 0.2500 0.4354(4) 0.0762(14) Uani 1 2 d S
C19 C -0.0114(3) 0.2971(9) 0.3376(10) 0.122(4) Uani 0.50 1 d P
C20 C -0.0617(2) 0.1936(8) 0.4130(11) 0.116(4) Uani 0.50 1 d P
C21 C -0.0511(4) 0.1234(9) 0.3067(10) 0.134(5) Uani 0.50 1 d P
C22 C 0.0061(2) 0.1799(8) 0.4668(10) 0.108(4) Uani 0.50 1 d P
C23 C -0.0350(3) 0.3056(7) 0.5379(9) 0.102(3) Uani 0.50 1 d P
C24 C -0.0026(2) 0.3755(5) 0.5754(7) 0.065(2) Uani 0.50 1 d P

loop_
_atom_site_aniso_label
_atom_site_aniso_U_11
_atom_site_aniso_U_22
_atom_site_aniso_U_33
_atom_site_aniso_U_23
_atom_site_aniso_U_13
_atom_site_aniso_U_12
O1 0.078(2) 0.069(2) 0.049(2) 0.000 -0.0117(17) 0.000
O2 0.0706(16) 0.0526(15) 0.0549(14) 0.0006(12) -0.0061(11) 0.0059(12)
C1 0.045(3) 0.058(3) 0.044(3) 0.000 0.003(2) 0.000
O3 0.0567(15) 0.0838(19) 0.0601(15) 0.0056(13) 0.0015(12) 0.0095(13)
O4 0.0794(18) 0.112(2) 0.0549(15) -0.0033(15) -0.0081(13) 0.0449(17)
O5 0.0592(16) 0.110(2) 0.0550(16) 0.0106(15) -0.0020(12) 0.0110(14)
C2 0.061(2) 0.064(2) 0.055(2) -0.0067(18) -0.0077(18) 0.0096(18)
N1 0.080(3) 0.084(3) 0.057(3) 0.000 0.018(2) 0.000
N2 0.098(3) 0.064(2) 0.0552(18) -0.0013(16) 0.0102(16) -0.0016(18)
C3 0.045(3) 0.062(3) 0.052(3) 0.000 0.010(2) 0.000
N3 0.0591(18) 0.079(2) 0.0529(17) -0.0012(16) -0.0031(14) 0.0155(16)
N4 0.0565(19) 0.091(2) 0.0523(17) -0.0026(16) -0.0030(14) 0.0180(16)
N5 0.0606(18) 0.087(2) 0.0526(18) -0.0079(16) -0.0064(14) 0.0153(16)
C4 0.052(2) 0.058(2) 0.052(2) -0.0022(17) 0.0006(16) 0.0015(17)
N6 0.050(3) 0.090(4) 0.116(4) 0.000 0.016(3) 0.000
N7 0.0548(19) 0.072(2) 0.125(3) -0.007(2) 0.0090(19) 0.0027(18)
C5 0.056(3) 0.074(4) 0.075(4) 0.000 0.008(3) 0.000
N8 0.080(2) 0.085(3) 0.100(3) -0.012(2) -0.027(2) -0.009(2)
N9 0.093(3) 0.088(3) 0.123(3) -0.027(2) -0.019(2) -0.024(2)
N10 0.081(2) 0.068(2) 0.095(3) -0.0062(19) -0.021(2) -0.0128(18)
C6 0.056(2) 0.076(3) 0.098(3) -0.020(3) 0.001(2) -0.008(2)
N11 0.056(2) 0.154(4) 0.146(4) 0.036(3) 0.004(2) 0.001(2)
N12 0.078(3) 0.152(5) 0.136(4) 0.029(4) 0.018(3) 0.013(3)
N13 0.060(2) 0.121(3) 0.108(3) 0.025(3) -0.002(2) -0.001(2)
C7 0.056(3) 0.120(5) 0.117(4) 0.048(4) -0.003(3) 0.011(3)
O6 0.057(4) 0.052(4) 0.078(5) -0.008(4) -0.011(4) -0.012(3)
O7 0.073(3) 0.075(6) 0.084(3) -0.013(3) 0.021(3) -0.014(3)
O8 0.068(4) 0.057(4) 0.086(5) -0.007(4) -0.028(4) 0.011(3)
O9 0.073(3) 0.176(5) 0.063(3) 0.000 -0.019(2) 0.000
C8 0.038(4) 0.052(4) 0.082(5) 0.009(4) -0.004(4) 0.003(3)
C9 0.047(4) 0.052(5) 0.063(4) 0.004(3) -0.004(3) 0.002(3)
O10 0.191(6) 0.238(7) 0.225(6) -0.128(6) 0.028(5) -0.071(5)
O11 0.089(3) 0.607(17) 0.102(3) 0.011(5) 0.004(3) 0.070(6)
C10 0.092(5) 0.173(7) 0.099(4) -0.040(4) 0.014(3) -0.019(4)
O1W 0.379(15) 0.124(6) 0.220(9) 0.000 -0.117(10) 0.000
O2W 0.288(16) 0.281(17) 0.159(9) 0.000 0.006(7) 0.000
N14 0.061(3) 0.054(3) 0.070(3) 0.000 -0.004(2) 0.000
C11 0.076(6) 0.094(6) 0.119(8) 0.003(6) -0.012(5) 0.015(5)
C12 0.055(4) 0.181(9) 0.186(9) 0.000 -0.029(5) 0.000
C13 0.096(6) 0.075(5) 0.063(5) 0.002(4) 0.003(4) -0.008(5)
C14 0.145(8) 0.153(8) 0.078(5) 0.000 0.014(5) 0.000
C15 0.067(5) 0.081(6) 0.127(8) -0.006(6) -0.011(5) -0.014(5)
C16 0.077(5) 0.182(10) 0.197(10) 0.000 -0.034(6) 0.000
C17 0.132(9) 0.079(6) 0.085(6) -0.020(5) 0.019(6) -0.007(6)
C18 0.172(13) 0.28(2) 0.081(7) -0.033(9) 0.024(8) -0.022(11)
N15 0.044(2) 0.085(3) 0.100(4) 0.000 0.009(2) 0.000
C19 0.101(7) 0.150(11) 0.116(8) 0.048(7) 0.004(6) 0.012(6)
C20 0.052(5) 0.114(8) 0.182(11) -0.063(7) -0.006(6) -0.021(5)
C21 0.157(11) 0.116(9) 0.128(9) -0.081(8) -0.050(8) -0.016(8)
C22 0.051(5) 0.115(8) 0.159(10) -0.037(8) -0.016(6) 0.011(5)
C23 0.084(6) 0.093(7) 0.129(8) -0.036(6) 0.016(6) -0.005(5)
C24 0.065(5) 0.050(4) 0.080(5) -0.015(4) -0.022(4) -0.004(4)

loop_
_atom_type_symbol
_atom_type_description
_atom_type_scat_dispersion_real
_atom_type_scat_dispersion_imag
_atom_type_scat_source
C C 0.0033 0.0016 'International Tables Vol C Tables 4.2.6.8 and 6.1.1.4'
H H 0.0000 0.0000 'International Tables Vol C Tables 4.2.6.8 and 6.1.1.4'
N N 0.0061 0.0033 'International Tables Vol C Tables 4.2.6.8 and 6.1.1.4'
O O 0.0106 0.0060 'International Tables Vol C Tables 4.2.6.8 and 6.1.1.4'

loop_
_geom_angle_atom_site_label_1
_geom_angle_atom_site_label_2
_geom_angle_atom_site_label_3
_geom_angle
_geom_angle_site_symmetry_1
_geom_angle_site_symmetry_3
O1 C1 O2 120.2(2) . 7_575
O1 C1 O2 120.2(2) . .
O2 C1 O2 119.6(4) 7_575 .
O3 C2 O4 119.7(4) . .
O3 C2 O5 120.7(3) . .
O4 C2 O5 119.6(3) . .
N2 C3 N2 119.6(5) . 7_565
N2 C3 N1 120.2(2) . .
N2 C3 N1 120.2(2) 7_565 .
N3 C4 N4 120.2(3) . .
N3 C4 N5 119.2(3) . .
N4 C4 N5 120.6(3) . .
N7 C5 N7 121.9(5) . 7_565
N7 C5 N6 119.1(3) . .
N7 C5 N6 119.1(3) 7_565 .
N8 C6 N10 119.7(4) . .
N8 C6 N9 120.8(4) . .
N10 C6 N9 119.6(5) . .
N13 C7 N12 120.1(5) . .
N13 C7 N11 119.6(7) . .
N12 C7 N11 120.3(6) . .
O8 O6 C8 86.2(7) 7_565 .
O8 O6 C9 43.5(5) 7_565 7_565
C8 O6 C9 43.3(3) . 7_565
O7 O7 C8 97.7(3) 7_565 .
O7 O7 C8 51.0(2) 7_565 7_565
C8 O7 C8 46.7(4) . 7_565
O6 O8 C9 113.7(8) 7_565 .
O6 O8 C8 63.5(7) 7_565 7_565
C9 O8 C8 50.8(3) . 7_565
C9 O9 C9 45.1(5) 7_565 .
C9 C8 C8 84.7(4) 7_565 7_565
C9 C8 O6 88.0(5) 7_565 .
C8 C8 O6 138.5(5) 7_565 .
C9 C8 O7 136.7(7) 7_565 .
C8 C8 O7 82.3(3) 7_565 .
O6 C8 O7 127.3(6) . .
C9 C8 O8 58.1(3) 7_565 7_565
C8 C8 O8 129.5(4) 7_565 7_565
O6 C8 O8 30.3(3) . 7_565
O7 C8 O8 148.2(6) . 7_565
C9 C8 C9 37.9(5) 7_565 .
C8 C8 C9 46.9(2) 7_565 .
O6 C8 C9 115.9(5) . .
O7 C8 C9 116.8(5) . .
O8 C8 C9 90.3(5) 7_565 .
C9 C8 O7 121.5(6) 7_565 7_565
C8 C8 O7 51.0(2) 7_565 7_565
O6 C8 O7 150.3(6) . 7_565
O7 C8 O7 31.3(3) . 7_565
O8 C8 O7 178.9(6) 7_565 7_565
C9 C8 O7 89.7(4) . 7_565
C9 C9 C8 95.3(4) 7_565 7_565
C9 C9 O8 142.4(5) 7_565 .
C8 C9 O8 71.1(5) 7_565 .
C9 C9 O9 67.5(2) 7_565 .
C8 C9 O9 144.5(7) 7_565 .
O8 C9 O9 140.7(6) . .
C9 C9 C8 46.9(2) 7_565 .
C8 C9 C8 48.4(5) 7_565 .
O8 C9 C8 110.9(5) . .
O9 C9 C8 108.0(4) . .
C9 C9 O6 128.8(4) 7_565 7_565
C8 C9 O6 48.7(2) 7_565 7_565
O8 C9 O6 22.8(4) . 7_565
O9 C9 O6 162.7(6) . 7_565
C8 C9 O6 89.2(4) . 7_565
O11 C10 O10 125.5(8) . .
O11 C10 C10 114.8(10) . 5_567
O10 C10 C10 119.4(9) . 5_567
C15 N14 C15 67.8(8) . 7_565
C15 N14 C11 167.6(7) . 7_565
C15 N14 C11 112.8(6) 7_565 7_565
C15 N14 C11 112.8(6) . .
C15 N14 C11 167.6(7) 7_565 .
C11 N14 C11 63.7(9) 7_565 .
C15 N14 C13 79.5(6) . 7_565
C15 N14 C13 111.6(6) 7_565 7_565
C11 N14 C13 110.7(6) 7_565 7_565
C11 N14 C13 80.3(6) . 7_565
C15 N14 C13 111.6(6) . .
C15 N14 C13 79.5(6) 7_565 .
C11 N14 C13 80.3(6) 7_565 .
C11 N14 C13 110.7(6) . .
C13 N14 C13 59.3(7) 7_565 .
C15 N14 C17 108.1(6) . .
C15 N14 C17 58.0(6) 7_565 .
C11 N14 C17 64.7(6) 7_565 .
C11 N14 C17 111.6(6) . .
C13 N14 C17 160.5(5) 7_565 .
C13 N14 C17 101.4(5) . .
C15 N14 C17 58.0(6) . 7_565
C15 N14 C17 108.1(6) 7_565 7_565
C11 N14 C17 111.6(6) 7_565 7_565
C11 N14 C17 64.7(6) . 7_565
C13 N14 C17 101.4(5) 7_565 7_565
C13 N14 C17 160.5(5) . 7_565
C17 N14 C17 97.7(8) . 7_565
N14 C11 C12 116.8(7) . .
N14 C11 C11 58.2(4) . 7_565
C12 C11 C11 59.3(4) . 7_565
N14 C11 C17 61.4(5) . 7_565
C12 C11 C17 147.0(10) . 7_565
C11 C11 C17 105.1(5) 7_565 7_565
N14 C11 C13 50.9(4) . 7_565
C12 C11 C13 121.3(8) . 7_565
C11 C11 C13 89.2(4) 7_565 7_565
C17 C11 C13 84.5(6) 7_565 7_565
C11 C12 C11 61.4(8) . 7_565
C14 C13 C13 58.2(4) . 7_565
C14 C13 N14 118.5(6) . .
C13 C13 N14 60.4(3) 7_565 .
C14 C13 C15 134.9(7) . 7_565
C13 C13 C15 91.6(4) 7_565 7_565
N14 C13 C15 48.5(4) . 7_565
C14 C13 C11 128.8(7) . 7_565
C13 C13 C11 90.8(4) 7_565 7_565
N14 C13 C11 48.8(4) . 7_565
C15 C13 C11 78.9(5) 7_565 7_565
C13 C14 C13 63.6(7) . 7_565
N14 C15 C17 66.3(6) . 7_565
N14 C15 C16 114.0(7) . .
C17 C15 C16 145.9(10) 7_565 .
N14 C15 C15 56.1(4) . 7_565
C17 C15 C15 105.7(5) 7_565 7_565
C16 C15 C15 59.1(4) . 7_565
N14 C15 C13 52.0(4) . 7_565
C17 C15 C13 90.4(7) 7_565 7_565
C16 C15 C13 117.2(8) . 7_565
C15 C15 C13 88.4(4) 7_565 7_565
C15 C16 C15 61.9(7) 7_565 .
C18 C17 C15 121.9(11) . 7_565
C18 C17 N14 114.2(9) . .
C15 C17 N14 55.7(5) 7_565 .
C18 C17 C11 114.5(11) . 7_565
C15 C17 C11 101.6(7) 7_565 7_565
N14 C17 C11 53.9(5) . 7_565
C17 C18 C18 106.7(8) . 7_565
C19 N15 C19 55.5(11) 7_565 .
C19 N15 C23 171.6(7) 7_565 .
C19 N15 C23 119.7(7) . .
C19 N15 C23 119.7(7) 7_565 7_565
C19 N15 C23 171.6(7) . 7_565
C23 N15 C23 64.0(9) . 7_565
C19 N15 C20 85.2(6) 7_565 .
C19 N15 C20 113.6(8) . .
C23 N15 C20 103.3(6) . .
C23 N15 C20 71.2(7) 7_565 .
C19 N15 C20 113.6(8) 7_565 7_565
C19 N15 C20 85.2(6) . 7_565
C23 N15 C20 71.2(7) . 7_565
C23 N15 C20 103.3(6) 7_565 7_565
C20 N15 C20 62.6(9) . 7_565
C19 N15 C22 103.4(7) 7_565 7_565
C19 N15 C22 68.7(7) . 7_565
C23 N15 C22 68.2(6) . 7_565
C23 N15 C22 107.8(7) 7_565 7_565
C20 N15 C22 170.0(6) . 7_565
C20 N15 C22 108.7(6) 7_565 7_565
C19 N15 C22 68.7(7) 7_565 .
C19 N15 C22 103.4(7) . .
C23 N15 C22 107.8(7) . .
C23 N15 C22 68.2(6) 7_565 .
C20 N15 C22 108.7(6) . .
C20 N15 C22 170.0(6) 7_565 .
C22 N15 C22 79.5(8) 7_565 .
C19 C19 N15 62.2(5) 7_565 .
C19 C19 C22 101.1(6) 7_565 7_565
N15 C19 C22 59.0(6) . 7_565
C19 C19 C21 127.6(6) 7_565 7_565
N15 C19 C21 99.9(7) . 7_565
C22 C19 C21 110.3(9) 7_565 7_565
C19 C19 C20 93.7(5) 7_565 7_565
N15 C19 C20 49.6(5) . 7_565
C22 C19 C20 85.0(7) 7_565 7_565
C21 C19 C20 50.5(6) 7_565 7_565
N15 C20 C20 58.7(4) . 7_565
N15 C20 C21 104.7(8) . .
C20 C20 C21 127.1(7) 7_565 .
N15 C20 C23 53.1(5) . 7_565
C20 C20 C23 89.7(5) 7_565 7_565
C21 C20 C23 121.5(9) . 7_565
N15 C20 C19 45.3(4) . 7_565
C20 C20 C19 86.3(5) 7_565 7_565
C21 C20 C19 59.6(6) . 7_565
C23 C20 C19 83.8(6) 7_565 7_565
C20 C21 C19 69.9(6) . 7_565
C24 C22 N15 112.3(7) 7_565 .
C24 C22 C19 141.6(8) 7_565 7_565
N15 C22 C19 52.3(6) . 7_565
C24 C22 C23 58.2(6) 7_565 7_565
N15 C22 C23 54.1(5) . 7_565
C19 C22 C23 96.3(7) 7_565 7_565
C24 C22 C22 120.6(5) 7_565 7_565
N15 C22 C22 50.2(4) . 7_565
C19 C22 C22 78.9(6) 7_565 7_565
C23 C22 C22 83.1(5) 7_565 7_565
N15 C23 C23 58.0(4) . 7_565
N15 C23 C24 113.4(7) . .
C23 C23 C24 128.6(5) 7_565 .
N15 C23 C22 57.7(6) . 7_565
C23 C23 C22 96.9(5) 7_565 7_565
C24 C23 C22 55.7(6) . 7_565
N15 C23 C20 55.7(5) . 7_565
C23 C23 C20 90.3(5) 7_565 7_565
C24 C23 C20 128.8(8) . 7_565
C22 C23 C20 92.7(7) 7_565 7_565
C22 C24 C23 66.0(6) 7_565 .

loop_
_geom_bond_atom_site_label_1
_geom_bond_atom_site_label_2
_geom_bond_distance
_geom_bond_site_symmetry_2
O1 C1 1.272(5) .
O2 C1 1.276(3) .
C1 O2 1.276(3) 7_575
O3 C2 1.271(4) .
O4 C2 1.283(4) .
O5 C2 1.284(4) .
N1 C3 1.332(6) .
N2 C3 1.301(4) .
C3 N2 1.301(4) 7_565
N3 C4 1.313(4) .
N4 C4 1.317(4) .
N5 C4 1.331(4) .
N6 C5 1.344(7) .
N7 C5 1.303(4) .
C5 N7 1.303(4) 7_565
N8 C6 1.311(6) .
N9 C6 1.335(6) .
N10 C6 1.318(6) .
N11 C7 1.335(7) .
N12 C7 1.317(7) .
N13 C7 1.314(6) .
O6 O8 0.707(7) 7_565
O6 C8 1.255(2) .
O6 C9 1.671(7) 7_565
O7 O7 0.839(9) 7_565
O7 C8 1.256(2) .
O7 C8 1.601(5) 7_565
O8 O6 0.707(7) 7_565
O8 C9 1.256(2) .
O8 C8 1.400(9) 7_565
O9 C9 1.259(2) 7_565
O9 C9 1.259(2) .
C8 C9 1.147(5) 7_565
C8 C8 1.175(10) 7_565
C8 O8 1.400(9) 7_565
C8 C9 1.565(2) .
C8 O7 1.601(5) 7_565
C9 C9 0.965(10) 7_565
C9 C8 1.147(5) 7_565
C9 O6 1.671(7) 7_565
O10 C10 1.219(8) .
O11 C10 1.203(8) .
C10 C10 1.419(12) 5_567
N14 C15 1.452(9) .
N14 C15 1.452(9) 7_565
N14 C11 1.481(10) 7_565
N14 C11 1.481(10) .
N14 C13 1.527(9) 7_565
N14 C13 1.527(9) .
N14 C17 1.610(10) .
N14 C17 1.610(10) 7_565
C11 C12 1.531(12) .
C11 C11 1.56(2) 7_565
C11 C17 1.658(15) 7_565
C11 C13 1.940(13) 7_565
C12 C11 1.531(12) 7_565
C13 C14 1.433(10) .
C13 C13 1.510(17) 7_565
C13 C15 1.905(14) 7_565
C13 C11 1.940(13) 7_565
C14 C13 1.433(10) 7_565
C15 C17 1.492(14) 7_565
C15 C16 1.574(12) .
C15 C15 1.62(2) 7_565
C15 C13 1.905(14) 7_565
C16 C15 1.574(12) 7_565
C17 C18 1.458(16) .
C17 C15 1.492(14) 7_565
C17 C11 1.658(15) 7_565
C18 C18 1.58(4) 7_565
N15 C19 1.444(11) 7_565
N15 C19 1.444(11) .
N15 C23 1.498(10) .
N15 C23 1.498(10) 7_565
N15 C20 1.548(9) .
N15 C20 1.548(9) 7_565
N15 C22 1.564(11) 7_565
N15 C22 1.564(11) .
C19 C19 1.35(3) 7_565
C19 C22 1.699(17) 7_565
C19 C21 1.861(16) 7_565
C19 C20 2.026(15) 7_565
C20 C20 1.61(2) 7_565
C20 C21 1.663(15) .
C20 C23 1.775(16) 7_565
C20 C19 2.026(15) 7_565
C21 C19 1.861(16) 7_565
C22 C24 1.553(15) 7_565
C22 C19 1.699(17) 7_565
C22 C23 1.718(14) 7_565
C22 C22 2.00(2) 7_565
C23 C23 1.59(2) 7_565
C23 C24 1.598(12) .
C23 C22 1.718(14) 7_565
C23 C20 1.775(16) 7_565
C24 C22 1.553(15) 7_565

loop_
_geom_torsion_atom_site_label_1
_geom_torsion_atom_site_label_2
_geom_torsion_atom_site_label_3
_geom_torsion_atom_site_label_4
_geom_torsion
_geom_torsion_site_symmetry_1
_geom_torsion_site_symmetry_4
O8 O6 C8 C9 8.3(14) 7_565 7_565
O8 O6 C8 C8 88.0(14) 7_565 7_565
C9 O6 C8 C8 79.8(6) 7_565 7_565
O8 O6 C8 O7 -144.5(13) 7_565 .
C9 O6 C8 O7 -152.7(10) 7_565 .
C9 O6 C8 O8 -8.3(14) 7_565 7_565
O8 O6 C8 C9 34.8(16) 7_565 .
C9 O6 C8 C9 26.5(4) 7_565 .
O8 O6 C8 O7 -178.2(12) 7_565 7_565
C9 O6 C8 O7 173.6(14) 7_565 7_565
O7 O7 C8 C9 73.9(9) 7_565 7_565
C8 O7 C8 C9 73.9(9) 7_565 7_565
O7 O7 C8 C8 0.000(2) 7_565 7_565
O7 O7 C8 O6 -148.0(7) 7_565 .
C8 O7 C8 O6 -148.0(7) 7_565 .
O7 O7 C8 O8 178.2(12) 7_565 7_565
C8 O7 C8 O8 178.2(12) 7_565 7_565
O7 O7 C8 C9 32.8(5) 7_565 .
C8 O7 C8 C9 32.8(5) 7_565 .
C8 O7 C8 O7 0.000(3) 7_565 7_565
O6 O8 C9 C9 64(2) 7_565 7_565
C8 O8 C9 C9 73.4(7) 7_565 7_565
O6 O8 C9 C8 -9.5(16) 7_565 7_565
O6 O8 C9 O9 -169.5(14) 7_565 .
C8 O8 C9 O9 -160.0(11) 7_565 .
O6 O8 C9 C8 18.5(19) 7_565 .
C8 O8 C9 C8 28.0(5) 7_565 .
C8 O8 C9 O6 9.5(16) 7_565 7_565
C9 O9 C9 C8 65.8(11) 7_565 7_565
C9 O9 C9 O8 -148.0(10) 7_565 .
C9 O9 C9 C8 24.1(5) 7_565 .
C9 O9 C9 O6 -162(2) 7_565 7_565
C8 C8 C9 C9 180.000(2) 7_565 7_565
O6 C8 C9 C9 -46.6(5) . 7_565
O7 C8 C9 C9 132.7(7) . 7_565
O8 C8 C9 C9 -29.9(4) 7_565 7_565
O7 C8 C9 C9 149.0(5) 7_565 7_565
C9 C8 C9 C8 180.000(2) 7_565 7_565
O6 C8 C9 C8 133.4(5) . 7_565
O7 C8 C9 C8 -47.3(7) . 7_565
O8 C8 C9 C8 150.1(4) 7_565 7_565
O7 C8 C9 C8 -31.0(5) 7_565 7_565
C9 C8 C9 O8 143.5(5) 7_565 .
C8 C8 C9 O8 -36.5(5) 7_565 .
O6 C8 C9 O8 96.9(7) . .
O7 C8 C9 O8 -83.8(8) . .
O8 C8 C9 O8 113.6(9) 7_565 .
O7 C8 C9 O8 -67.5(7) 7_565 .
C9 C8 C9 O9 -31.1(7) 7_565 .
C8 C8 C9 O9 148.9(7) 7_565 .
O6 C8 C9 O9 -77.8(8) . .
O7 C8 C9 O9 101.6(6) . .
O8 C8 C9 O9 -61.0(7) 7_565 .
O7 C8 C9 O9 117.9(5) 7_565 .
C9 C8 C9 O6 150.6(3) 7_565 7_565
C8 C8 C9 O6 -29.4(3) 7_565 7_565
O6 C8 C9 O6 104.0(8) . 7_565
O7 C8 C9 O6 -76.7(7) . 7_565
O8 C8 C9 O6 120.7(4) 7_565 7_565
O7 C8 C9 O6 -60.4(5) 7_565 7_565
C15 N14 C11 C12 -176.1(8) . .
C15 N14 C11 C12 -86(3) 7_565 .
C11 N14 C11 C12 -9.2(11) 7_565 .
C13 N14 C11 C12 109.8(9) 7_565 .
C13 N14 C11 C12 58.0(10) . .
C17 N14 C11 C12 -54.2(10) . .
C17 N14 C11 C12 -142.6(11) 7_565 .
C15 N14 C11 C11 -166.9(7) . 7_565
C15 N14 C11 C11 -77(3) 7_565 7_565
C13 N14 C11 C11 119.0(5) 7_565 7_565
C13 N14 C11 C11 67.2(4) . 7_565
C17 N14 C11 C11 -45.0(4) . 7_565
C17 N14 C11 C11 -133.4(5) 7_565 7_565
C15 N14 C11 C17 -33.5(8) . 7_565
C15 N14 C11 C17 57(3) 7_565 7_565
C11 N14 C11 C17 133.4(5) 7_565 7_565
C13 N14 C11 C17 -107.6(6) 7_565 7_565
C13 N14 C11 C17 -159.4(6) . 7_565
C17 N14 C11 C17 88.4(8) . 7_565
C15 N14 C11 C13 74.2(7) . 7_565
C15 N14 C11 C13 164(3) 7_565 7_565
C11 N14 C11 C13 -119.0(5) 7_565 7_565
C13 N14 C11 C13 -51.8(7) . 7_565
C17 N14 C11 C13 -164.0(6) . 7_565
C17 N14 C11 C13 107.6(6) 7_565 7_565
N14 C11 C12 C11 9.1(11) . 7_565
C17 C11 C12 C11 -69.0(15) 7_565 7_565
C13 C11 C12 C11 67.7(9) 7_565 7_565
C15 N14 C13 C14 -65.4(10) . .
C15 N14 C13 C14 -126.2(9) 7_565 .
C11 N14 C13 C14 118.2(9) 7_565 .
C11 N14 C13 C14 61.2(10) . .
C13 N14 C13 C14 -3.1(9) 7_565 .
C17 N14 C13 C14 179.7(8) . .
C17 N14 C13 C14 -11(2) 7_565 .
C15 N14 C13 C13 -62.3(5) . 7_565
C15 N14 C13 C13 -123.1(5) 7_565 7_565
C11 N14 C13 C13 121.3(5) 7_565 7_565
C11 N14 C13 C13 64.3(5) . 7_565
C17 N14 C13 C13 -177.2(6) . 7_565
C17 N14 C13 C13 -8.3(17) 7_565 7_565
C15 N14 C13 C15 60.8(8) . 7_565
C11 N14 C13 C15 -115.6(6) 7_565 7_565
C11 N14 C13 C15 -172.6(7) . 7_565
C13 N14 C13 C15 123.1(5) 7_565 7_565
C17 N14 C13 C15 -54.1(6) . 7_565
C17 N14 C13 C15 114.8(19) 7_565 7_565
C15 N14 C13 C11 176.4(7) . 7_565
C15 N14 C13 C11 115.6(6) 7_565 7_565
C11 N14 C13 C11 -57.0(8) . 7_565
C13 N14 C13 C11 -121.3(5) 7_565 7_565
C17 N14 C13 C11 61.6(6) . 7_565
C17 N14 C13 C11 -129.6(19) 7_565 7_565
N14 C13 C14 C13 3.2(10) . 7_565
C15 C13 C14 C13 -55.3(11) 7_565 7_565
C11 C13 C14 C13 61.5(9) 7_565 7_565
C15 N14 C15 C17 -130.5(5) 7_565 7_565
C11 N14 C15 C17 -35(3) 7_565 7_565
C11 N14 C15 C17 36.0(8) . 7_565
C13 N14 C15 C17 110.7(6) 7_565 7_565
C13 N14 C15 C17 161.5(6) . 7_565
C17 N14 C15 C17 -87.8(8) . 7_565
C15 N14 C15 C16 12.1(11) 7_565 .
C11 N14 C15 C16 107(3) 7_565 .
C11 N14 C15 C16 178.7(8) . .
C13 N14 C15 C16 -106.6(9) 7_565 .
C13 N14 C15 C16 -55.9(10) . .
C17 N14 C15 C16 54.8(10) . .
C17 N14 C15 C16 142.7(11) 7_565 .
C11 N14 C15 C15 95(3) 7_565 7_565
C11 N14 C15 C15 166.6(7) . 7_565
C13 N14 C15 C15 -118.7(5) 7_565 7_565
C13 N14 C15 C15 -68.0(5) . 7_565
C17 N14 C15 C15 42.7(5) . 7_565
C17 N14 C15 C15 130.5(5) 7_565 7_565
C15 N14 C15 C13 118.7(5) 7_565 7_565
C11 N14 C15 C13 -146(3) 7_565 7_565
C11 N14 C15 C13 -74.7(6) . 7_565
C13 N14 C15 C13 50.7(6) . 7_565
C17 N14 C15 C13 161.4(6) . 7_565
C17 N14 C15 C13 -110.7(6) 7_565 7_565
N14 C15 C16 C15 -11.7(10) . 7_565
C17 C15 C16 C15 71.0(15) 7_565 7_565
C13 C15 C16 C15 -69.8(8) 7_565 7_565
C15 N14 C17 C18 65.5(12) . .
C15 N14 C17 C18 113.2(12) 7_565 .
C11 N14 C17 C18 -103.6(12) 7_565 .
C11 N14 C17 C18 -59.1(12) . .
C13 N14 C17 C18 175.7(16) 7_565 .
C13 N14 C17 C18 -177.0(10) . .
C17 N14 C17 C18 6.7(14) 7_565 .
C15 N14 C17 C15 -47.7(7) . 7_565
C11 N14 C17 C15 143.2(8) 7_565 7_565
C11 N14 C17 C15 -172.3(7) . 7_565
C13 N14 C17 C15 62.5(19) 7_565 7_565
C13 N14 C17 C15 69.8(7) . 7_565
C17 N14 C17 C15 -106.5(7) 7_565 7_565
C15 N14 C17 C11 169.1(7) . 7_565
C15 N14 C17 C11 -143.2(8) 7_565 7_565
C11 N14 C17 C11 44.5(8) . 7_565
C13 N14 C17 C11 -80.7(19) 7_565 7_565
C13 N14 C17 C11 -73.4(7) . 7_565
C17 N14 C17 C11 110.3(7) 7_565 7_565
C15 C17 C18 C18 58.7(11) 7_565 7_565
N14 C17 C18 C18 -4.6(9) . 7_565
C11 C17 C18 C18 -64.2(8) 7_565 7_565
C23 N15 C19 C19 171.8(8) . 7_565
C23 N15 C19 C19 58(5) 7_565 7_565
C20 N15 C19 C19 -65.7(5) . 7_565
C20 N15 C19 C19 -123.0(6) 7_565 7_565
C22 N15 C19 C19 124.8(5) 7_565 7_565
C22 N15 C19 C19 51.9(4) . 7_565
C19 N15 C19 C22 -124.8(5) 7_565 7_565
C23 N15 C19 C22 47.0(8) . 7_565
C23 N15 C19 C22 -67(5) 7_565 7_565
C20 N15 C19 C22 169.5(7) . 7_565
C20 N15 C19 C22 112.2(7) 7_565 7_565
C22 N15 C19 C22 -72.9(8) . 7_565
C19 N15 C19 C21 127.4(6) 7_565 7_565
C23 N15 C19 C21 -60.8(10) . 7_565
C23 N15 C19 C21 -175(5) 7_565 7_565
C20 N15 C19 C21 61.7(9) . 7_565
C20 N15 C19 C21 4.4(8) 7_565 7_565
C22 N15 C19 C21 -107.8(9) 7_565 7_565
C22 N15 C19 C21 179.3(7) . 7_565
C19 N15 C19 C20 123.0(6) 7_565 7_565
C23 N15 C19 C20 -65.2(8) . 7_565
C23 N15 C19 C20 -179(100) 7_565 7_565
C20 N15 C19 C20 57.3(9) . 7_565
C22 N15 C19 C20 -112.2(7) 7_565 7_565
C22 N15 C19 C20 174.9(7) . 7_565
C19 N15 C20 C20 -119.7(7) 7_565 7_565
C19 N15 C20 C20 -70.8(6) . 7_565
C23 N15 C20 C20 60.4(5) . 7_565
C23 N15 C20 C20 116.6(5) 7_565 7_565
C22 N15 C20 C20 30(4) 7_565 7_565
C22 N15 C20 C20 174.7(8) . 7_565
C19 N15 C20 C21 5.0(10) 7_565 .
C19 N15 C20 C21 54.0(11) . .
C23 N15 C20 C21 -174.9(9) . .
C23 N15 C20 C21 -118.6(10) 7_565 .
C20 N15 C20 C21 124.7(7) 7_565 .
C22 N15 C20 C21 155(4) 7_565 .
C22 N15 C20 C21 -60.5(11) . .
C19 N15 C20 C23 123.6(7) 7_565 7_565
C19 N15 C20 C23 172.6(7) . 7_565
C23 N15 C20 C23 -56.2(9) . 7_565
C20 N15 C20 C23 -116.6(5) 7_565 7_565
C22 N15 C20 C23 -86(4) 7_565 7_565
C22 N15 C20 C23 58.1(7) . 7_565
C19 N15 C20 C19 49.0(10) . 7_565
C23 N15 C20 C19 -179.9(8) . 7_565
C23 N15 C20 C19 -123.6(7) 7_565 7_565
C20 N15 C20 C19 119.7(7) 7_565 7_565
C22 N15 C20 C19 150(5) 7_565 7_565
C22 N15 C20 C19 -65.5(8) . 7_565
N15 C20 C21 C19 -4.1(8) . 7_565
C20 C20 C21 C19 57.5(7) 7_565 7_565
C23 C20 C21 C19 -59.5(10) 7_565 7_565
C19 N15 C22 C24 -139.0(9) 7_565 7_565
C19 N15 C22 C24 176.9(8) . 7_565
C23 N15 C22 C24 49.2(9) . 7_565
C23 N15 C22 C24 -2.1(7) 7_565 7_565
C20 N15 C22 C24 -62.1(9) . 7_565
C20 N15 C22 C24 -34(5) 7_565 7_565
C22 N15 C22 C24 112.0(7) 7_565 7_565
C19 N15 C22 C19 -44.1(9) . 7_565
C23 N15 C22 C19 -171.9(7) . 7_565
C23 N15 C22 C19 136.8(8) 7_565 7_565
C20 N15 C22 C19 76.9(8) . 7_565
C20 N15 C22 C19 105(4) 7_565 7_565
C22 N15 C22 C19 -109.0(6) 7_565 7_565
C19 N15 C22 C23 -136.8(8) 7_565 7_565
C19 N15 C22 C23 179.1(8) . 7_565
C23 N15 C22 C23 51.3(8) . 7_565
C20 N15 C22 C23 -60.0(8) . 7_565
C20 N15 C22 C23 -32(5) 7_565 7_565
C22 N15 C22 C23 114.2(6) 7_565 7_565
C19 N15 C22 C22 109.0(6) 7_565 7_565
C19 N15 C22 C22 64.9(7) . 7_565
C23 N15 C22 C22 -62.8(5) . 7_565
C23 N15 C22 C22 -114.2(6) 7_565 7_565
C20 N15 C22 C22 -174.1(9) . 7_565
C20 N15 C22 C22 -146(5) 7_565 7_565
C19 N15 C23 C23 -118(5) 7_565 7_565
C19 N15 C23 C23 -171.4(8) . 7_565
C20 N15 C23 C23 61.2(6) . 7_565
C20 N15 C23 C23 115.8(5) 7_565 7_565
C22 N15 C23 C23 -124.2(5) 7_565 7_565
C22 N15 C23 C23 -53.8(5) . 7_565
C19 N15 C23 C24 4(6) 7_565 .
C19 N15 C23 C24 -49.3(11) . .
C23 N15 C23 C24 122.1(6) 7_565 .
C20 N15 C23 C24 -176.7(8) . .
C20 N15 C23 C24 -122.1(9) 7_565 .
C22 N15 C23 C24 -2.1(7) 7_565 .
C22 N15 C23 C24 68.3(9) . .
C19 N15 C23 C22 6(5) 7_565 7_565
C19 N15 C23 C22 -47.2(8) . 7_565
C23 N15 C23 C22 124.2(5) 7_565 7_565
C20 N15 C23 C22 -174.6(7) . 7_565
C20 N15 C23 C22 -120.0(7) 7_565 7_565
C22 N15 C23 C22 70.4(8) . 7_565
C19 N15 C23 C20 126(5) 7_565 7_565
C19 N15 C23 C20 72.8(8) . 7_565
C23 N15 C23 C20 -115.8(5) 7_565 7_565
C20 N15 C23 C20 -54.6(9) . 7_565
C22 N15 C23 C20 120.0(7) 7_565 7_565
C22 N15 C23 C20 -169.6(7) . 7_565
N15 C23 C24 C22 2.2(7) . 7_565
C23 C23 C24 C22 69.0(6) 7_565 7_565
C20 C23 C24 C22 -61.7(10) 7_565 7_565
